data_7114559
loop_
_publ_author_name
'Kiplinger, Jaqueline L.'
'Morris, David E.'
'Scott, Brian L.'
'Burns, Carol J.'

_publ_section_title
;
 Enhancing the reactivity of uranium(vi) organoimido complexes with
 diazoalkanesElectronic supplementary information (ESI) available:
 experimental, including general procedures, materials and synthesis of
 complexes 2 and 3. See http://www.rsc.org/suppdata/cc/b1/b109455f/
;
_journal_issue 1
_journal_name_full 'Chemical Communications'
_journal_page_first 30
_journal_paper_doi 10.1039/b109455f
_journal_year 2002
_chemical_formula_sum 'C51 H69 N3 U'
_chemical_formula_weight 962.12
_space_group_IT_number 14
_symmetry_cell_setting monoclinic
_symmetry_space_group_name_Hall '-P 2yn'
_symmetry_space_group_name_H-M 'P 1 21/n 1'
_atom_sites_solution_hydrogens geom
_atom_sites_solution_primary direct
_atom_sites_solution_secondary difmap
_audit_creation_method SHELXL-97
_cell_angle_alpha 90.00
_cell_angle_beta 103.484(5)
_cell_angle_gamma 90.00
_cell_formula_units_Z 4
_cell_length_a 12.407(4)
_cell_length_b 29.634(7)
_cell_length_c 12.836(4)
_cell_measurement_temperature 203(2)
_cell_volume 4589(2)
_computing_cell_refinement 'Bruker SAINT 4.05'
_computing_data_collection 'Bruker SMART 4.210'
_computing_data_reduction 'Bruker SAINT 4.05'
_computing_molecular_graphics 'SHELXTL/NT 5.10'
_computing_publication_material 'SHELXTL/NT 5.10'
_computing_structure_refinement 'SHELXL-97 (Sheldrick, 1997)'
_computing_structure_solution 'SHELXS-97 (Sheldrick, 1990)'
_diffrn_ambient_temperature 203(2)
_diffrn_measurement_device_type 'Bruker P4/CCD'
_diffrn_measurement_method '\f scans'
_diffrn_radiation_monochromator graphite
_diffrn_radiation_source 'fine-focus sealed tube'
_diffrn_radiation_type MoK\a
_diffrn_radiation_wavelength 0.71073
_diffrn_reflns_av_R_equivalents 0.0661
_diffrn_reflns_av_sigmaI/netI 0.0769
_diffrn_reflns_limit_h_max 14
_diffrn_reflns_limit_h_min -10
_diffrn_reflns_limit_k_max 35
_diffrn_reflns_limit_k_min -30
_diffrn_reflns_limit_l_max 11
_diffrn_reflns_limit_l_min -15
_diffrn_reflns_number 19126
_diffrn_reflns_theta_max 25.35
_diffrn_reflns_theta_min 1.77
_diffrn_standards_decay_% '< 2'
_exptl_absorpt_coefficient_mu 3.572
_exptl_absorpt_correction_T_max 0.6738
_exptl_absorpt_correction_T_min 0.4810
_exptl_absorpt_correction_type empirical
_exptl_absorpt_process_details 'SADABS (Sheldrick, 1996)'
_exptl_crystal_colour dark
_exptl_crystal_density_diffrn 1.392
_exptl_crystal_density_method 'not measured'
_exptl_crystal_description irregular
_exptl_crystal_F_000 1952
_exptl_crystal_size_max 0.24
_exptl_crystal_size_mid 0.16
_exptl_crystal_size_min 0.12
_refine_diff_density_max 1.718
_refine_diff_density_min -1.777
_refine_diff_density_rms 0.134
_refine_ls_extinction_method none
_refine_ls_goodness_of_fit_ref 1.233
_refine_ls_hydrogen_treatment noref
_refine_ls_matrix_type full
_refine_ls_number_parameters 496
_refine_ls_number_reflns 8100
_refine_ls_number_restraints 0
_refine_ls_restrained_S_all 1.233
_refine_ls_R_factor_all 0.0872
_refine_ls_R_factor_gt 0.0585
_refine_ls_shift/su_max 0.002
_refine_ls_shift/su_mean 0.000
_refine_ls_structure_factor_coef Fsqd
_refine_ls_weighting_details 'calc w=1/[\s^2^(Fo^2^)+(0.0437P)^2^+0.0000P] where P=(Fo^2^+2Fc^2^)/3'
_refine_ls_weighting_scheme calc
_refine_ls_wR_factor_gt 0.1092
_refine_ls_wR_factor_ref 0.1156
_reflns_number_gt 6237
_reflns_number_total 8100
_reflns_threshold_expression >2sigma(I)
_cod_data_source_file b109455f.txt
_cod_data_source_block ccd492
_cod_original_cell_volume 4590(2)
_cod_original_sg_symbol_H-M 'P 21/n'
_cod_database_code 7114559

loop_
_symmetry_equiv_pos_as_xyz
'x, y, z'
'-x+1/2, y+1/2, -z+1/2'
'-x, -y, -z'
'x-1/2, -y-1/2, z-1/2'

loop_
_atom_site_label
_atom_site_type_symbol
_atom_site_fract_x
_atom_site_fract_y
_atom_site_fract_z
_atom_site_U_iso_or_equiv
_atom_site_adp_type
_atom_site_occupancy
_atom_site_symmetry_multiplicity
_atom_site_calc_flag
_atom_site_refinement_flags
U1 U 0.14428(2) 0.108689(10) 0.78270(2) 0.02150(10) Uani 1 1 d .
N1 N 0.2432(5) 0.1493(2) 0.7179(5) 0.0243(15) Uani 1 1 d .
N2 N 0.3359(5) 0.1646(2) 0.6993(5) 0.0319(17) Uani 1 1 d .
N3 N 0.0048(4) 0.1032(2) 0.6700(4) 0.0217(14) Uani 1 1 d .
C1 C 0.2863(6) 0.0536(3) 0.7045(6) 0.0267(18) Uani 1 1 d .
C2 C 0.3443(6) 0.0599(3) 0.8142(6) 0.030(2) Uani 1 1 d .
C3 C 0.2872(6) 0.0363(3) 0.8794(6) 0.0282(19) Uani 1 1 d .
C4 C 0.1945(6) 0.0153(3) 0.8127(6) 0.0296(19) Uani 1 1 d .
C5 C 0.1929(6) 0.0257(3) 0.7058(6) 0.0254(18) Uani 1 1 d .
C6 C 0.3284(6) 0.0652(3) 0.6075(6) 0.034(2) Uani 1 1 d .
H6A H 0.3916 0.0847 0.6278 0.052 Uiso 1 1 calc R
H6B H 0.2711 0.0802 0.5560 0.052 Uiso 1 1 calc R
H6C H 0.3495 0.0381 0.5765 0.052 Uiso 1 1 calc R
C7 C 0.4554(6) 0.0843(3) 0.8499(7) 0.039(2) Uani 1 1 d .
H7A H 0.4755 0.0974 0.7886 0.058 Uiso 1 1 calc R
H7B H 0.5114 0.0632 0.8836 0.058 Uiso 1 1 calc R
H7C H 0.4491 0.1077 0.8999 0.058 Uiso 1 1 calc R
C8 C 0.3308(7) 0.0248(3) 0.9955(6) 0.042(2) Uani 1 1 d .
H8A H 0.2749 0.0089 1.0214 0.063 Uiso 1 1 calc R
H8B H 0.3499 0.0521 1.0359 0.063 Uiso 1 1 calc R
H8C H 0.3954 0.0062 1.0033 0.063 Uiso 1 1 calc R
C9 C 0.1318(7) -0.0225(3) 0.8523(7) 0.041(2) Uani 1 1 d .
H9A H 0.0717 -0.0323 0.7952 0.061 Uiso 1 1 calc R
H9B H 0.1029 -0.0118 0.9110 0.061 Uiso 1 1 calc R
H9C H 0.1811 -0.0474 0.8759 0.061 Uiso 1 1 calc R
C10 C 0.1155(6) 0.0058(3) 0.6082(6) 0.0318(19) Uani 1 1 d .
H10A H 0.1309 0.0187 0.5447 0.048 Uiso 1 1 calc R
H10B H 0.0402 0.0122 0.6104 0.048 Uiso 1 1 calc R
H10C H 0.1261 -0.0263 0.6075 0.048 Uiso 1 1 calc R
C11 C 0.2044(6) 0.1822(3) 0.9223(6) 0.031(2) Uani 1 1 d .
C12 C 0.2115(6) 0.1444(3) 0.9903(5) 0.0289(19) Uani 1 1 d .
C13 C 0.1020(6) 0.1277(3) 0.9829(6) 0.0286(18) Uani 1 1 d .
C14 C 0.0280(6) 0.1564(3) 0.9113(6) 0.0250(18) Uani 1 1 d .
C15 C 0.0905(6) 0.1892(3) 0.8714(6) 0.0289(19) Uani 1 1 d .
C16 C 0.2963(7) 0.2131(3) 0.9183(7) 0.042(2) Uani 1 1 d .
H16A H 0.3648 0.2005 0.9582 0.063 Uiso 1 1 calc R
H16B H 0.2838 0.2417 0.9490 0.063 Uiso 1 1 calc R
H16C H 0.3003 0.2175 0.8452 0.063 Uiso 1 1 calc R
C17 C 0.3135(7) 0.1321(3) 1.0726(7) 0.048(3) Uani 1 1 d .
H17A H 0.2996 0.1054 1.1098 0.072 Uiso 1 1 calc R
H17B H 0.3334 0.1564 1.1228 0.072 Uiso 1 1 calc R
H17C H 0.3731 0.1265 1.0382 0.072 Uiso 1 1 calc R
C18 C 0.0711(7) 0.0911(3) 1.0520(7) 0.045(2) Uani 1 1 d .
H18A H 0.1372 0.0770 1.0927 0.067 Uiso 1 1 calc R
H18B H 0.0258 0.0691 1.0074 0.067 Uiso 1 1 calc R
H18C H 0.0307 0.1041 1.1000 0.067 Uiso 1 1 calc R
C19 C -0.0959(7) 0.1577(3) 0.8931(8) 0.048(3) Uani 1 1 d .
H19A H -0.1252 0.1802 0.8403 0.073 Uiso 1 1 calc R
H19B H -0.1159 0.1649 0.9590 0.073 Uiso 1 1 calc R
H19C H -0.1260 0.1287 0.8683 0.073 Uiso 1 1 calc R
C20 C 0.0420(8) 0.2295(3) 0.8074(7) 0.048(3) Uani 1 1 d .
H20A H -0.0366 0.2256 0.7826 0.073 Uiso 1 1 calc R
H20B H 0.0748 0.2329 0.7471 0.073 Uiso 1 1 calc R
H20C H 0.0567 0.2560 0.8515 0.073 Uiso 1 1 calc R
C21 C 0.3544(6) 0.1996(3) 0.6435(6) 0.0302(19) Uani 1 1 d .
C22 C 0.4713(6) 0.2069(3) 0.6356(6) 0.0285(19) Uani 1 1 d .
C23 C 0.5464(6) 0.1728(3) 0.6450(6) 0.034(2) Uani 1 1 d .
H23 H 0.5242 0.1436 0.6565 0.041 Uiso 1 1 calc R
C24 C 0.6551(7) 0.1800(3) 0.6378(6) 0.039(2) Uani 1 1 d .
H24 H 0.7039 0.1558 0.6434 0.047 Uiso 1 1 calc R
C25 C 0.6905(7) 0.2226(3) 0.6227(6) 0.041(2) Uani 1 1 d .
H25 H 0.7633 0.2277 0.6182 0.050 Uiso 1 1 calc R
C26 C 0.6160(7) 0.2582(3) 0.6141(6) 0.040(2) Uani 1 1 d .
H26 H 0.6393 0.2874 0.6051 0.048 Uiso 1 1 calc R
C27 C 0.5069(6) 0.2502(3) 0.6189(6) 0.034(2) Uani 1 1 d .
H27 H 0.4571 0.2742 0.6108 0.041 Uiso 1 1 calc R
C28 C 0.2701(6) 0.2327(3) 0.5830(6) 0.0272(18) Uani 1 1 d .
C29 C 0.2482(6) 0.2336(3) 0.4718(6) 0.036(2) Uani 1 1 d .
H29 H 0.2821 0.2125 0.4362 0.044 Uiso 1 1 calc R
C30 C 0.1778(7) 0.2650(4) 0.4133(7) 0.049(3) Uani 1 1 d .
H30 H 0.1626 0.2644 0.3388 0.058 Uiso 1 1 calc R
C31 C 0.1290(8) 0.2978(4) 0.4653(8) 0.053(3) Uani 1 1 d .
H31 H 0.0832 0.3197 0.4262 0.064 Uiso 1 1 calc R
C32 C 0.1497(8) 0.2971(3) 0.5754(8) 0.054(3) Uani 1 1 d .
H32 H 0.1161 0.3182 0.6112 0.064 Uiso 1 1 calc R
C33 C 0.2204(7) 0.2650(3) 0.6330(7) 0.041(2) Uani 1 1 d .
H33 H 0.2347 0.2653 0.7074 0.049 Uiso 1 1 calc R
C34 C -0.0963(6) 0.0967(2) 0.5934(5) 0.0220(17) Uani 1 1 d .
C35 C -0.1842(6) 0.0705(3) 0.6149(6) 0.0237(17) Uani 1 1 d .
C36 C -0.2836(6) 0.0668(2) 0.5362(6) 0.0247(17) Uani 1 1 d .
H36 H -0.3395 0.0487 0.5506 0.030 Uiso 1 1 calc R
C37 C -0.3029(6) 0.0885(3) 0.4391(6) 0.0276(18) Uani 1 1 d .
C38 C -0.2167(6) 0.1139(3) 0.4180(6) 0.0275(18) Uani 1 1 d .
H38 H -0.2281 0.1288 0.3525 0.033 Uiso 1 1 calc R
C39 C -0.1137(6) 0.1186(3) 0.4896(6) 0.0257(18) Uani 1 1 d .
C40 C -0.1839(6) 0.0418(3) 0.7162(6) 0.0305(19) Uani 1 1 d .
C41 C -0.2834(6) 0.0558(3) 0.7640(6) 0.043(2) Uani 1 1 d .
H41A H -0.2769 0.0871 0.7833 0.064 Uiso 1 1 calc R
H41B H -0.2830 0.0379 0.8265 0.064 Uiso 1 1 calc R
H41C H -0.3515 0.0509 0.7117 0.064 Uiso 1 1 calc R
C42 C -0.1939(7) -0.0083(3) 0.6862(7) 0.040(2) Uani 1 1 d .
H42A H -0.2580 -0.0128 0.6286 0.061 Uiso 1 1 calc R
H42B H -0.2014 -0.0257 0.7472 0.061 Uiso 1 1 calc R
H42C H -0.1288 -0.0177 0.6639 0.061 Uiso 1 1 calc R
C43 C -0.0808(6) 0.0464(3) 0.8082(6) 0.032(2) Uani 1 1 d .
H43A H -0.0712 0.0774 0.8298 0.048 Uiso 1 1 calc R
H43B H -0.0168 0.0363 0.7847 0.048 Uiso 1 1 calc R
H43C H -0.0897 0.0284 0.8677 0.048 Uiso 1 1 calc R
C44 C -0.4144(7) 0.0882(3) 0.3550(6) 0.037(2) Uani 1 1 d .
C45 C -0.5003(7) 0.0580(4) 0.3914(8) 0.062(3) Uani 1 1 d .
H45A H -0.4734 0.0276 0.3999 0.093 Uiso 1 1 calc R
H45B H -0.5691 0.0589 0.3384 0.093 Uiso 1 1 calc R
H45C H -0.5118 0.0689 0.4584 0.093 Uiso 1 1 calc R
C46 C -0.3984(7) 0.0707(4) 0.2481(6) 0.054(3) Uani 1 1 d .
H46A H -0.3696 0.0405 0.2571 0.081 Uiso 1 1 calc R
H46B H -0.3473 0.0898 0.2232 0.081 Uiso 1 1 calc R
H46C H -0.4684 0.0706 0.1967 0.081 Uiso 1 1 calc R
C47 C -0.4603(7) 0.1366(3) 0.3411(7) 0.050(3) Uani 1 1 d .
H47A H -0.4709 0.1475 0.4084 0.075 Uiso 1 1 calc R
H47B H -0.5298 0.1368 0.2891 0.075 Uiso 1 1 calc R
H47C H -0.4086 0.1558 0.3170 0.075 Uiso 1 1 calc R
C48 C -0.0251(6) 0.1484(3) 0.4578(6) 0.030(2) Uani 1 1 d .
C49 C 0.0812(7) 0.1216(3) 0.4606(6) 0.035(2) Uani 1 1 d .
H49A H 0.0645 0.0962 0.4131 0.052 Uiso 1 1 calc R
H49B H 0.1116 0.1111 0.5322 0.052 Uiso 1 1 calc R
H49C H 0.1342 0.1406 0.4382 0.052 Uiso 1 1 calc R
C50 C -0.0060(6) 0.1897(3) 0.5310(6) 0.036(2) Uani 1 1 d .
H50A H 0.0491 0.2088 0.5122 0.054 Uiso 1 1 calc R
H50B H 0.0189 0.1802 0.6042 0.054 Uiso 1 1 calc R
H50C H -0.0741 0.2062 0.5228 0.054 Uiso 1 1 calc R
C51 C -0.0633(7) 0.1670(3) 0.3422(7) 0.051(3) Uani 1 1 d .
H51A H -0.0767 0.1424 0.2924 0.076 Uiso 1 1 calc R
H51B H -0.0067 0.1862 0.3267 0.076 Uiso 1 1 calc R
H51C H -0.1303 0.1841 0.3360 0.076 Uiso 1 1 calc R

loop_
_atom_site_aniso_label
_atom_site_aniso_U_11
_atom_site_aniso_U_22
_atom_site_aniso_U_33
_atom_site_aniso_U_23
_atom_site_aniso_U_13
_atom_site_aniso_U_12
U1 0.01779(14) 0.02599(17) 0.01856(14) 0.00073(15) -0.00015(9) -0.00037(16)
N1 0.025(4) 0.018(4) 0.028(3) 0.005(3) 0.002(3) 0.002(3)
N2 0.020(4) 0.035(5) 0.039(4) -0.008(3) 0.003(3) -0.005(3)
N3 0.018(3) 0.018(4) 0.028(3) 0.000(3) 0.002(2) 0.000(3)
C1 0.031(5) 0.027(5) 0.021(4) -0.008(3) 0.004(3) 0.001(4)
C2 0.017(4) 0.035(5) 0.038(5) 0.002(4) 0.003(3) 0.005(4)
C3 0.025(4) 0.029(5) 0.030(4) 0.008(4) 0.006(3) 0.009(4)
C4 0.024(4) 0.033(5) 0.032(4) 0.010(4) 0.008(3) 0.013(4)
C5 0.026(4) 0.019(5) 0.030(4) 0.000(3) 0.004(3) 0.003(3)
C6 0.029(5) 0.041(6) 0.035(5) -0.004(4) 0.010(4) 0.000(4)
C7 0.022(4) 0.045(6) 0.045(5) 0.005(5) 0.000(4) 0.003(4)
C8 0.049(6) 0.034(6) 0.037(5) 0.010(4) -0.001(4) 0.008(4)
C9 0.034(5) 0.022(5) 0.067(6) 0.008(4) 0.014(4) 0.006(4)
C10 0.030(5) 0.020(5) 0.043(5) -0.013(4) 0.004(4) -0.010(4)
C11 0.028(4) 0.040(6) 0.024(4) -0.014(4) 0.006(3) -0.007(4)
C12 0.033(5) 0.034(5) 0.016(4) -0.011(3) -0.002(3) 0.003(4)
C13 0.029(4) 0.036(5) 0.020(4) -0.008(3) 0.004(3) -0.005(4)
C14 0.026(4) 0.017(4) 0.032(4) -0.015(3) 0.006(3) -0.003(3)
C15 0.033(5) 0.026(5) 0.029(4) -0.007(4) 0.009(3) 0.004(4)
C16 0.043(5) 0.043(6) 0.039(5) -0.016(4) 0.009(4) -0.023(5)
C17 0.042(6) 0.062(7) 0.032(5) 0.000(5) -0.007(4) 0.003(5)
C18 0.050(6) 0.048(6) 0.037(5) -0.001(4) 0.010(4) -0.009(5)
C19 0.031(5) 0.039(6) 0.071(6) -0.032(5) 0.004(4) 0.000(4)
C20 0.062(7) 0.037(6) 0.042(5) -0.002(5) 0.004(5) 0.004(5)
C21 0.034(5) 0.031(5) 0.026(4) -0.006(4) 0.006(3) -0.004(4)
C22 0.026(4) 0.036(5) 0.021(4) 0.001(4) 0.002(3) 0.000(4)
C23 0.035(5) 0.029(5) 0.040(5) -0.004(4) 0.011(4) -0.007(4)
C24 0.033(5) 0.044(6) 0.040(5) -0.004(4) 0.007(4) 0.003(5)
C25 0.023(5) 0.063(7) 0.040(5) 0.003(5) 0.011(4) -0.010(5)
C26 0.029(5) 0.047(6) 0.043(5) 0.017(4) 0.007(4) -0.007(4)
C27 0.026(4) 0.044(6) 0.030(4) 0.007(4) 0.001(3) -0.004(4)
C28 0.025(4) 0.021(5) 0.035(4) 0.003(4) 0.003(3) -0.003(4)
C29 0.027(5) 0.048(6) 0.033(5) 0.000(4) 0.004(4) -0.010(4)
C30 0.040(6) 0.061(8) 0.039(5) 0.024(5) -0.003(4) -0.012(5)
C31 0.032(5) 0.049(7) 0.069(7) 0.029(6) -0.006(5) -0.002(5)
C32 0.056(7) 0.036(6) 0.066(7) 0.002(5) 0.008(5) 0.010(5)
C33 0.041(5) 0.040(6) 0.037(5) -0.001(4) -0.001(4) -0.001(5)
C34 0.018(4) 0.021(5) 0.024(4) -0.001(3) -0.002(3) -0.003(3)
C35 0.021(4) 0.019(5) 0.028(4) 0.000(3) 0.000(3) -0.001(3)
C36 0.020(4) 0.015(4) 0.036(4) -0.004(3) 0.001(3) -0.003(3)
C37 0.017(4) 0.033(5) 0.031(4) -0.004(4) 0.001(3) 0.003(4)
C38 0.033(4) 0.022(5) 0.023(4) 0.005(3) -0.003(3) 0.003(4)
C39 0.025(4) 0.024(5) 0.027(4) -0.006(3) 0.003(3) 0.001(3)
C40 0.025(4) 0.043(6) 0.022(4) 0.004(4) 0.002(3) -0.006(4)
C41 0.027(5) 0.069(7) 0.031(5) 0.008(5) 0.005(4) 0.001(5)
C42 0.034(5) 0.046(6) 0.038(5) 0.006(4) 0.002(4) -0.005(4)
C43 0.038(5) 0.033(5) 0.023(4) 0.007(4) 0.001(3) -0.004(4)
C44 0.026(5) 0.049(6) 0.029(4) 0.001(4) -0.007(3) -0.001(4)
C45 0.033(6) 0.074(9) 0.067(7) 0.013(6) -0.012(5) -0.014(5)
C46 0.042(6) 0.074(8) 0.033(5) -0.009(5) -0.016(4) 0.002(5)
C47 0.039(6) 0.063(8) 0.039(5) 0.000(5) -0.008(4) 0.020(5)
C48 0.024(4) 0.045(6) 0.019(4) 0.010(4) -0.001(3) -0.005(4)
C49 0.036(5) 0.033(6) 0.038(5) 0.002(4) 0.013(4) -0.002(4)
C50 0.030(5) 0.034(6) 0.043(5) 0.007(4) 0.004(4) 0.001(4)
C51 0.045(6) 0.062(7) 0.041(5) 0.019(5) 0.002(4) -0.008(5)

loop_
_atom_type_symbol
_atom_type_description
_atom_type_scat_dispersion_real
_atom_type_scat_dispersion_imag
_atom_type_scat_source
C C 0.0033 0.0016 'International Tables Vol C Tables 4.2.6.8 and 6.1.1.4'
H H 0.0000 0.0000 'International Tables Vol C Tables 4.2.6.8 and 6.1.1.4'
N N 0.0061 0.0033 'International Tables Vol C Tables 4.2.6.8 and 6.1.1.4'
U U -9.6767 9.6646 'International Tables Vol C Tables 4.2.6.8 and 6.1.1.4'

loop_
_geom_angle_atom_site_label_1
_geom_angle_atom_site_label_2
_geom_angle_atom_site_label_3
_geom_angle
N3 U1 N1 104.9(2)
N3 U1 C1 102.1(2)
N1 U1 C1 72.7(2)
N3 U1 C5 83.9(2)
N1 U1 C5 100.2(2)
C1 U1 C5 29.9(2)
N3 U1 C15 96.6(2)
N1 U1 C15 83.4(2)
C1 U1 C15 152.7(2)
C5 U1 C15 176.1(2)
N3 U1 C13 111.5(2)
N1 U1 C13 121.2(2)
C1 U1 C13 136.6(2)
C5 U1 C13 127.5(2)
C15 U1 C13 48.7(2)
N3 U1 C11 125.7(2)
N1 U1 C11 72.9(2)
C1 U1 C11 126.5(2)
C5 U1 C11 150.3(2)
C15 U1 C11 29.5(2)
C13 U1 C11 48.5(2)
N3 U1 C12 137.5(2)
N1 U1 C12 95.2(2)
C1 U1 C12 119.7(2)
C5 U1 C12 129.2(2)
C15 U1 C12 48.4(2)
C13 U1 C12 29.5(2)
C11 U1 C12 29.1(2)
N3 U1 C14 89.4(2)
N1 U1 C14 112.6(2)
C1 U1 C14 165.8(2)
C5 U1 C14 147.1(2)
C15 U1 C14 29.2(2)
C13 U1 C14 29.3(2)
C11 U1 C14 48.1(2)
C12 U1 C14 48.2(2)
N3 U1 C2 130.7(2)
N1 U1 C2 76.5(2)
C1 U1 C2 29.8(2)
C5 U1 C2 48.5(2)
C15 U1 C2 131.8(2)
C13 U1 C2 108.6(2)
C11 U1 C2 102.2(2)
C12 U1 C2 90.0(2)
C14 U1 C2 136.7(2)
N3 U1 C4 98.4(2)
N1 U1 C4 119.9(2)
C1 U1 C4 48.3(2)
C5 U1 C4 28.9(2)
C15 U1 C4 147.4(2)
C13 U1 C4 98.8(2)
C11 U1 C4 130.6(2)
C12 U1 C4 103.4(2)
C14 U1 C4 122.4(2)
C2 U1 C4 47.4(2)
N3 U1 C3 126.8(2)
N1 U1 C3 104.4(2)
C1 U1 C3 48.2(2)
C5 U1 C3 47.7(2)
C15 U1 C3 130.1(2)
C13 U1 C3 89.0(2)
C11 U1 C3 104.9(2)
C12 U1 C3 81.6(2)
C14 U1 C3 118.1(2)
C2 U1 C3 28.5(2)
C4 U1 C3 28.5(2)
N2 N1 U1 157.1(5)
N1 N2 C21 130.3(7)
C34 N3 U1 176.1(5)
C5 C1 C2 106.7(7)
C5 C1 C6 125.7(6)
C2 C1 C6 126.3(7)
C5 C1 U1 75.5(4)
C2 C1 U1 77.5(4)
C6 C1 U1 122.9(5)
C3 C2 C1 108.2(7)
C3 C2 C7 127.1(7)
C1 C2 C7 124.5(7)
C3 C2 U1 77.9(4)
C1 C2 U1 72.7(4)
C7 C2 U1 120.2(5)
C2 C3 C4 108.2(6)
C2 C3 C8 126.1(7)
C4 C3 C8 123.9(7)
C2 C3 U1 73.5(4)
C4 C3 U1 74.5(4)
C8 C3 U1 129.9(5)
C5 C4 C3 108.7(7)
C5 C4 C9 126.8(8)
C3 C4 C9 122.2(7)
C5 C4 U1 72.5(4)
C3 C4 U1 76.9(5)
C9 C4 U1 130.6(5)
C4 C5 C1 108.3(7)
C4 C5 C10 125.9(7)
C1 C5 C10 125.4(7)
C4 C5 U1 78.6(5)
C1 C5 U1 74.6(4)
C10 C5 U1 119.6(5)
C12 C11 C15 108.2(7)
C12 C11 C16 125.3(7)
C15 C11 C16 125.8(8)
C12 C11 U1 75.5(4)
C15 C11 U1 74.6(4)
C16 C11 U1 123.6(5)
C11 C12 C13 108.3(7)
C11 C12 C17 123.7(8)
C13 C12 C17 126.7(8)
C11 C12 U1 75.5(4)
C13 C12 U1 74.8(4)
C17 C12 U1 126.5(5)
C14 C13 C12 107.2(7)
C14 C13 C18 126.7(7)
C12 C13 C18 125.4(7)
C14 C13 U1 76.0(4)
C12 C13 U1 75.6(4)
C18 C13 U1 121.7(5)
C15 C14 C13 108.7(7)
C15 C14 C19 123.7(7)
C13 C14 C19 126.9(8)
C15 C14 U1 74.5(4)
C13 C14 U1 74.7(4)
C19 C14 U1 124.6(5)
C14 C15 C11 107.6(7)
C14 C15 C20 124.4(7)
C11 C15 C20 126.6(8)
C14 C15 U1 76.3(4)
C11 C15 U1 75.9(4)
C20 C15 U1 124.3(5)
N2 C21 C22 116.6(7)
N2 C21 C28 127.3(7)
C22 C21 C28 116.0(7)
C23 C22 C27 117.6(7)
C23 C22 C21 122.8(8)
C27 C22 C21 119.5(7)
C22 C23 C24 122.3(8)
C25 C24 C23 120.2(8)
C24 C25 C26 118.8(8)
C27 C26 C25 120.3(9)
C26 C27 C22 120.7(8)
C33 C28 C29 117.7(8)
C33 C28 C21 122.9(7)
C29 C28 C21 119.2(7)
C30 C29 C28 121.4(9)
C29 C30 C31 120.1(9)
C32 C31 C30 119.0(9)
C31 C32 C33 120.1(10)
C28 C33 C32 121.7(8)
N3 C34 C35 122.5(6)
N3 C34 C39 119.6(6)
C35 C34 C39 117.9(6)
C36 C35 C34 119.3(7)
C36 C35 C40 112.9(6)
C34 C35 C40 127.7(6)
C37 C36 C35 123.7(7)
C36 C37 C38 117.0(7)
C36 C37 C44 124.8(7)
C38 C37 C44 118.2(7)
C37 C38 C39 123.7(7)
C38 C39 C34 118.5(7)
C38 C39 C48 118.9(7)
C34 C39 C48 122.6(6)
C42 C40 C43 106.6(7)
C42 C40 C35 109.7(6)
C43 C40 C35 115.7(6)
C42 C40 C41 109.4(7)
C43 C40 C41 105.6(6)
C35 C40 C41 109.7(7)
C46 C44 C47 109.6(7)
C46 C44 C45 108.6(8)
C47 C44 C45 108.2(8)
C46 C44 C37 110.3(7)
C47 C44 C37 108.9(7)
C45 C44 C37 111.1(7)
C50 C48 C49 113.1(6)
C50 C48 C39 108.3(6)
C49 C48 C39 111.1(7)
C50 C48 C51 105.8(7)
C49 C48 C51 106.1(7)
C39 C48 C51 112.4(6)

loop_
_geom_bond_atom_site_label_1
_geom_bond_atom_site_label_2
_geom_bond_distance
U1 N3 1.987(5)
U1 N1 2.031(6)
U1 C1 2.757(8)
U1 C5 2.768(8)
U1 C15 2.790(8)
U1 C13 2.797(7)
U1 C11 2.808(8)
U1 C12 2.807(7)
U1 C14 2.814(7)
U1 C2 2.818(7)
U1 C4 2.844(8)
U1 C3 2.874(8)
N1 N2 1.308(8)
N2 C21 1.310(10)
N3 C34 1.415(8)
C1 C5 1.425(11)
C1 C2 1.436(10)
C1 C6 1.500(10)
C2 C3 1.403(10)
C2 C7 1.530(10)
C3 C4 1.409(11)
C3 C8 1.500(10)
C4 C5 1.403(10)
C4 C9 1.517(11)
C5 C10 1.510(10)
C11 C12 1.409(11)
C11 C15 1.427(10)
C11 C16 1.474(11)
C12 C13 1.429(10)
C12 C17 1.493(10)
C13 C14 1.420(11)
C13 C18 1.504(11)
C14 C15 1.412(11)
C14 C19 1.501(10)
C15 C20 1.496(11)
C21 C22 1.493(10)
C21 C28 1.510(11)
C22 C23 1.362(11)
C22 C27 1.391(11)
C23 C24 1.390(10)
C24 C25 1.364(12)
C25 C26 1.390(12)
C26 C27 1.389(10)
C28 C33 1.377(11)
C28 C29 1.389(10)
C29 C30 1.375(12)
C30 C31 1.394(14)
C31 C32 1.377(13)
C32 C33 1.384(12)
C34 C35 1.417(10)
C34 C39 1.452(10)
C35 C36 1.405(9)
C35 C40 1.554(10)
C36 C37 1.372(10)
C37 C38 1.386(11)
C37 C44 1.544(10)
C38 C39 1.396(10)
C39 C48 1.538(10)
C40 C42 1.530(12)
C40 C43 1.532(9)
C40 C41 1.557(11)
C44 C46 1.523(11)
C44 C47 1.539(13)
C44 C45 1.544(12)
C48 C50 1.529(11)
C48 C49 1.534(11)
C48 C51 1.550(10)
